data_4002674
loop_
_publ_author_name
'Yu, Na'
'Wang, Shichao'
'Ye, Ning'
'Liang, Fei'
'Lin, Zheshuai'
'Luo, Min'
'Poeppelmeier, Kenneth R.'

_publ_section_title
;
 A Deep-Ultraviolet Nonlinear Optical Crystal: Strontium Beryllium Borate
 Fluoride with Planar Be(O/F)3Groups
;
_journal_issue 13
_journal_name_full 'Chemistry of Materials'
_journal_page_first 4563
_journal_paper_doi 10.1021/acs.chemmater.6b01111
_journal_volume 28
_journal_year 2016
_chemical_absolute_configuration rmad
_chemical_formula_moiety 'Be2  B5  O12  F1  Sr3'
_chemical_formula_sum 'B5 Be2 F O12 Sr3'
_chemical_formula_weight 545.93
_chemical_name_systematic
;
 ?
;
_space_group_IT_number 160
_symmetry_cell_setting trigonal
_symmetry_Int_Tables_number 160
_symmetry_space_group_name_Hall 'R 3 -2"'
_symmetry_space_group_name_H-M 'R 3 m :H'
_atom_sites_solution_primary direct
_atom_sites_solution_secondary difmap
_cell_angle_alpha 90
_cell_angle_beta 90
_cell_angle_gamma 120
_cell_formula_units_Z 3
_cell_length_a 10.3179(11)
_cell_length_b 10.3179(11)
_cell_length_c 8.3958(13)
_cell_measurement_reflns_used 367
_cell_measurement_temperature 293(2)
_cell_measurement_theta_max 27.3833
_cell_measurement_theta_min 3.3294
_cell_measurement_wavelength 0.71073
_cell_volume 774.06(17)
_computing_cell_refinement 'CrystalClear (Rigaku Inc., 2007)'
_computing_data_collection 'CrystalClear (Rigaku Inc., 2007)'
_computing_data_reduction 'CrystalClear (Rigaku Inc., 2007)'
_computing_publication_material 'WinGX publication routines (Farrugia, 2012)'
_computing_structure_refinement 'SHELXL-2013 (Sheldrick, 2013)'
_computing_structure_solution 'SHELXS-2013 (Sheldrick, 2013)'
_diffrn_ambient_temperature 293(2)
_diffrn_detector_area_resol_mean 13.6612
_diffrn_measured_fraction_theta_full 0.995
_diffrn_measured_fraction_theta_max 0.996
_diffrn_measurement_device
;
Mercury2 (2x2 bin mode)
;
_diffrn_measurement_method CCD_Profile_fitting
_diffrn_orient_matrix_type d*Trek
_diffrn_orient_matrix_UB_11 -0.0617
_diffrn_orient_matrix_UB_12 -0.0760
_diffrn_orient_matrix_UB_13 0.0542
_diffrn_orient_matrix_UB_21 -0.0817
_diffrn_orient_matrix_UB_22 -0.0545
_diffrn_orient_matrix_UB_23 -0.0538
_diffrn_orient_matrix_UB_31 0.0773
_diffrn_orient_matrix_UB_32 -0.0850
_diffrn_orient_matrix_UB_33 -0.0313
_diffrn_radiation_monochromator graphite
_diffrn_radiation_probe x-ray
_diffrn_radiation_type MoK\a
_diffrn_radiation_wavelength 0.71073
_diffrn_reflns_av_R_equivalents 0.0293
_diffrn_reflns_av_unetI/netI 0.0285
_diffrn_reflns_Laue_measured_fraction_full 0.995
_diffrn_reflns_Laue_measured_fraction_max 0.996
_diffrn_reflns_limit_h_max 13
_diffrn_reflns_limit_h_min -8
_diffrn_reflns_limit_k_max 13
_diffrn_reflns_limit_k_min -13
_diffrn_reflns_limit_l_max 10
_diffrn_reflns_limit_l_min -10
_diffrn_reflns_number 2060
_diffrn_reflns_point_group_measured_fraction_full 0.989
_diffrn_reflns_point_group_measured_fraction_max 0.991
_diffrn_reflns_reduction_process 'Lp corrections applied'
_diffrn_reflns_theta_full 25.242
_diffrn_reflns_theta_max 27.467
_diffrn_reflns_theta_min 3.33
_exptl_absorpt_coefficient_mu 15.535
_exptl_absorpt_correction_T_max 1.0000
_exptl_absorpt_correction_T_min 0.5035
_exptl_absorpt_correction_type multi-scan
_exptl_crystal_colour Colorless
_exptl_crystal_density_diffrn 3.513
_exptl_crystal_density_method 'not measured'
_exptl_crystal_description Prism
_exptl_crystal_F_000 756
_exptl_crystal_size_max 0.2
_exptl_crystal_size_mid 0.2
_exptl_crystal_size_min 0.2
_refine_diff_density_max 0.955
_refine_diff_density_min -0.449
_refine_diff_density_rms 0.085
_refine_ls_abs_structure_details
;
 Flack x determined using 226 quotients [(I+)-(I-)]/[(I+)+(I-)]
 (Parsons and Flack (2004), Acta Cryst. A60, s61).
;
_refine_ls_abs_structure_Flack 0.009(9)
_refine_ls_extinction_coef 0.0019(5)
_refine_ls_extinction_expression Fc^*^=kFc[1+0.001xFc^2^\l^3^/sin(2\q)]^-1/4^
_refine_ls_extinction_method SHELXL
_refine_ls_goodness_of_fit_ref 1.094
_refine_ls_matrix_type full
_refine_ls_number_constraints 0
_refine_ls_number_parameters 48
_refine_ls_number_reflns 466
_refine_ls_number_restraints 1
_refine_ls_restrained_S_all 1.093
_refine_ls_R_factor_all 0.0156
_refine_ls_R_factor_gt 0.0156
_refine_ls_shift/su_max 0
_refine_ls_shift/su_mean 0
_refine_ls_structure_factor_coef Fsqd
_refine_ls_weighting_details 'w=1/[\s^2^(Fo^2^)+(0.0184P)^2^] where P=(Fo^2^+2Fc^2^)/3'
_refine_ls_weighting_scheme calc
_refine_ls_wR_factor_gt 0.037
_refine_ls_wR_factor_ref 0.037
_reflns_Friedel_coverage 0.966
_reflns_Friedel_fraction_full 0.983
_reflns_Friedel_fraction_max 0.987
_reflns_number_gt 464
_reflns_number_total 466
_reflns_threshold_expression 'I > 2\s(I)'
_cod_data_source_file cm6b01111_si_002.cif
_cod_data_source_block
;
;
_cod_depositor_comments
;
The following automatic conversions were performed:

'_exptl_absorpt_correction_type' value 'Multi-scan' changed to
'multi-scan' according to
/usr/data/users/saulius/crontab/automatic-downloads/current/ACS/lib/dictionaries/cif_core.dic
dictionary named 'cif_core.dic' version 2.4.2 from 2011-04-26.

Automatic conversion script
Id: cif_fix_values 4268 2015-11-12 08:31:59Z antanas 
;
_cod_original_cell_volume 774.1(2)
_cod_original_formula_sum 'Be2  B5  O12  F1  Sr3'
_cod_database_code 4002674

loop_
_symmetry_equiv_pos_as_xyz
'x, y, z'
'-y, x-y, z'
'-x+y, -x, z'
'-y, -x, z'
'-x+y, y, z'
'x, x-y, z'
'x+2/3, y+1/3, z+1/3'
'-y+2/3, x-y+1/3, z+1/3'
'-x+y+2/3, -x+1/3, z+1/3'
'-y+2/3, -x+1/3, z+1/3'
'-x+y+2/3, y+1/3, z+1/3'
'x+2/3, x-y+1/3, z+1/3'
'x+1/3, y+2/3, z+2/3'
'-y+1/3, x-y+2/3, z+2/3'
'-x+y+1/3, -x+2/3, z+2/3'
'-y+1/3, -x+2/3, z+2/3'
'-x+y+1/3, y+2/3, z+2/3'
'x+1/3, x-y+2/3, z+2/3'

loop_
_atom_site_label
_atom_site_type_symbol
_atom_site_fract_x
_atom_site_fract_y
_atom_site_fract_z
_atom_site_U_iso_or_equiv
_atom_site_adp_type
_atom_site_occupancy
_atom_site_site_symmetry_order
_atom_site_calc_flag
_atom_site_refinement_flags_posn
_atom_site_refinement_flags_adp
_atom_site_refinement_flags_occupancy
Sr1 Sr 0.13830(3) 0.27660(6) 0.33831(6) 0.01518(19) Uani 1 2 d S T P
Be1 Be 0 0 0.526(3) 0.041(5) Uani 1 6 d S T P
Be2 Be 0.5820(4) 0.1639(7) 0.3103(8) 0.0122(14) Uani 0.44(7) 2 d S T P
B2 B 0.5820(4) 0.1639(7) 0.3103(8) 0.0122(14) Uani 0.56(7) 2 d S T P
B1 B 0.3592(7) 0.1796(4) 0.2022(7) 0.0119(14) Uani 1 2 d S T P
F1 F -0.0829(2) -0.1658(5) 0.5069(5) 0.0213(13) Uani 0.44(7) 2 d S T P
O1 O -0.0829(2) -0.1658(5) 0.5069(5) 0.0213(13) Uani 0.56(7) 2 d S T P
O2 O 0.2103(5) 0.1052(3) 0.1565(5) 0.0196(9) Uani 1 2 d S T P
O3 O 0.6667 0.3333 0.2887(8) 0.0113(13) Uani 1 6 d S T P
O4 O 0.4264(3) 0.0966(3) 0.2297(4) 0.0152(6) Uani 1 1 d . . .

loop_
_atom_site_aniso_label
_atom_site_aniso_U_11
_atom_site_aniso_U_22
_atom_site_aniso_U_33
_atom_site_aniso_U_23
_atom_site_aniso_U_13
_atom_site_aniso_U_12
Sr1 0.0135(2) 0.0184(3) 0.0152(3) -0.0021(2) -0.00104(10) 0.00918(16)
Be1 0.018(6) 0.018(6) 0.087(16) 0 0 0.009(3)
Be2 0.007(2) 0.008(3) 0.022(3) -0.001(2) -0.0003(12) 0.0042(15)
B2 0.007(2) 0.008(3) 0.022(3) -0.001(2) -0.0003(12) 0.0042(15)
B1 0.009(3) 0.013(2) 0.013(4) 0.0011(11) 0.002(2) 0.0044(15)
F1 0.0184(18) 0.025(2) 0.023(2) 0.0041(18) 0.0021(9) 0.0124(12)
O1 0.0184(18) 0.025(2) 0.023(2) 0.0041(18) 0.0021(9) 0.0124(12)
O2 0.011(2) 0.0196(17) 0.025(2) 0.0016(10) 0.0032(19) 0.0054(12)
O3 0.008(2) 0.008(2) 0.018(3) 0 0 0.0041(10)
O4 0.0159(15) 0.0126(14) 0.0199(15) -0.0016(12) -0.0018(12) 0.0092(12)

loop_
_atom_type_symbol
_atom_type_description
_atom_type_scat_dispersion_real
_atom_type_scat_dispersion_imag
_atom_type_scat_source
Be Be 0.0005 0.0002 'International Tables Vol C Tables 4.2.6.8 and 6.1.1.4'
B B 0.0013 0.0007 'International Tables Vol C Tables 4.2.6.8 and 6.1.1.4'
O O 0.0106 0.006 'International Tables Vol C Tables 4.2.6.8 and 6.1.1.4'
F F 0.0171 0.0103 'International Tables Vol C Tables 4.2.6.8 and 6.1.1.4'
Sr Sr -1.5307 3.2498 'International Tables Vol C Tables 4.2.6.8 and 6.1.1.4'

loop_
_geom_angle_atom_site_label_1
_geom_angle_atom_site_label_2
_geom_angle_atom_site_label_3
_geom_angle
_geom_angle_site_symmetry_1
_geom_angle_site_symmetry_3
O1 Sr1 F1 0.00(17) 13_554 13_554
O1 Sr1 O1 149.82(8) 13_554 3
F1 Sr1 O1 149.82(8) 13_554 3
O1 Sr1 F1 149.82(8) 13_554 3
F1 Sr1 F1 149.82(8) 13_554 3
O1 Sr1 F1 0.00(16) 3 3
O1 Sr1 O1 149.82(8) 13_554 2
F1 Sr1 O1 149.82(8) 13_554 2
O1 Sr1 O1 59.70(19) 3 2
F1 Sr1 O1 59.70(19) 3 2
O1 Sr1 F1 149.82(8) 13_554 2
F1 Sr1 F1 149.82(8) 13_554 2
O1 Sr1 F1 59.70(19) 3 2
F1 Sr1 F1 59.70(19) 3 2
O1 Sr1 F1 0.00(16) 2 2
O1 Sr1 O4 88.79(12) 13_554 11
F1 Sr1 O4 88.79(12) 13_554 11
O1 Sr1 O4 101.11(10) 3 11
F1 Sr1 O4 101.11(10) 3 11
O1 Sr1 O4 73.74(10) 2 11
F1 Sr1 O4 73.74(10) 2 11
O1 Sr1 O4 88.79(12) 13_554 7_455
F1 Sr1 O4 88.79(12) 13_554 7_455
O1 Sr1 O4 73.74(10) 3 7_455
F1 Sr1 O4 73.74(10) 3 7_455
O1 Sr1 O4 101.11(10) 2 7_455
F1 Sr1 O4 101.11(10) 2 7_455
O4 Sr1 O4 56.69(13) 11 7_455
O1 Sr1 O2 98.36(11) 13_554 2
F1 Sr1 O2 98.36(11) 13_554 2
O1 Sr1 O2 68.31(11) 3 2
F1 Sr1 O2 68.31(11) 3 2
O1 Sr1 O2 103.23(11) 2 2
F1 Sr1 O2 103.23(11) 2 2
O4 Sr1 O2 168.48(11) 11 2
O4 Sr1 O2 114.13(11) 7_455 2
O1 Sr1 O2 98.36(11) 13_554 .
F1 Sr1 O2 98.36(11) 13_554 .
O1 Sr1 O2 103.23(11) 3 .
F1 Sr1 O2 103.23(11) 3 .
O1 Sr1 O2 68.31(11) 2 .
F1 Sr1 O2 68.31(11) 2 .
O4 Sr1 O2 114.14(11) 11 .
O4 Sr1 O2 168.48(11) 7_455 .
O2 Sr1 O2 73.9(2) 2 .
O1 Sr1 O4 71.64(6) 13_554 2
F1 Sr1 O4 71.64(6) 13_554 2
O1 Sr1 O4 79.57(11) 3 2
F1 Sr1 O4 79.57(11) 3 2
O1 Sr1 O4 138.51(11) 2 2
F1 Sr1 O4 138.51(11) 2 2
O4 Sr1 O4 125.69(11) 11 2
O4 Sr1 O4 72.31(3) 7_455 2
O2 Sr1 O4 49.69(11) 2 2
O2 Sr1 O4 118.48(11) . 2
O1 Sr1 O4 71.64(6) 13_554 6
F1 Sr1 O4 71.64(6) 13_554 6
O1 Sr1 O4 138.51(10) 3 6
F1 Sr1 O4 138.51(10) 3 6
O1 Sr1 O4 79.57(11) 2 6
F1 Sr1 O4 79.57(11) 2 6
O4 Sr1 O4 72.31(3) 11 6
O4 Sr1 O4 125.69(11) 7_455 6
O2 Sr1 O4 118.48(11) 2 6
O2 Sr1 O4 49.69(11) . 6
O4 Sr1 O4 138.26(12) 2 6
F1 Be1 O1 118.8(4) . 2
F1 Be1 F1 118.8(4) . 2
O1 Be1 F1 0.0(3) 2 2
F1 Be1 O1 118.8(4) . 3
O1 Be1 O1 118.8(4) 2 3
F1 Be1 O1 118.8(4) 2 3
F1 Be1 F1 118.8(4) . 3
O1 Be1 F1 118.8(4) 2 3
F1 Be1 F1 118.8(4) 2 3
O1 Be1 F1 0.0(3) 3 3
F1 Be1 Sr1 61.5(5) . 2
O1 Be1 Sr1 141.2(15) 2 2
F1 Be1 Sr1 141.2(15) 2 2
O1 Be1 Sr1 61.5(5) 3 2
F1 Be1 Sr1 61.5(5) 3 2
F1 Be1 Sr1 61.5(5) . 3
O1 Be1 Sr1 61.5(5) 2 3
F1 Be1 Sr1 61.5(5) 2 3
O1 Be1 Sr1 141.2(15) 3 3
F1 Be1 Sr1 141.2(15) 3 3
Sr1 Be1 Sr1 93.8(6) 2 3
F1 Be1 Sr1 141.2(15) . .
O1 Be1 Sr1 61.5(5) 2 .
F1 Be1 Sr1 61.5(5) 2 .
O1 Be1 Sr1 61.5(5) 3 .
F1 Be1 Sr1 61.5(5) 3 .
Sr1 Be1 Sr1 93.8(6) 2 .
Sr1 Be1 Sr1 93.8(6) 3 .
F1 Be1 Sr1 120.3(4) . 8
O1 Be1 Sr1 25.6(6) 2 8
F1 Be1 Sr1 25.6(6) 2 8
O1 Be1 Sr1 120.3(4) 3 8
F1 Be1 Sr1 120.3(4) 3 8
Sr1 Be1 Sr1 166.8(8) 2 8
Sr1 Be1 Sr1 77.30(2) 3 8
Sr1 Be1 Sr1 77.30(2) . 8
F1 Be1 Sr1 25.6(6) . 7_445
O1 Be1 Sr1 120.3(4) 2 7_445
F1 Be1 Sr1 120.3(4) 2 7_445
O1 Be1 Sr1 120.3(4) 3 7_445
F1 Be1 Sr1 120.3(4) 3 7_445
Sr1 Be1 Sr1 77.30(2) 2 7_445
Sr1 Be1 Sr1 77.30(2) 3 7_445
Sr1 Be1 Sr1 166.8(8) . 7_445
Sr1 Be1 Sr1 109.6(4) 8 7_445
F1 Be1 Sr1 120.3(4) . 9_455
O1 Be1 Sr1 120.3(4) 2 9_455
F1 Be1 Sr1 120.3(4) 2 9_455
O1 Be1 Sr1 25.6(6) 3 9_455
F1 Be1 Sr1 25.6(6) 3 9_455
Sr1 Be1 Sr1 77.30(2) 2 9_455
Sr1 Be1 Sr1 166.8(8) 3 9_455
Sr1 Be1 Sr1 77.30(2) . 9_455
Sr1 Be1 Sr1 109.6(4) 8 9_455
Sr1 Be1 Sr1 109.6(4) 7_445 9_455
O3 Be2 O4 109.5(3) . .
O3 Be2 O4 109.5(3) . 5_655
O4 Be2 O4 108.5(4) . 5_655
O3 Be2 O2 110.5(6) . 9
O4 Be2 O2 109.5(3) . 9
O4 Be2 O2 109.5(3) 5_655 9
O3 Be2 Be2 30.70(8) . 2_655
O4 Be2 Be2 137.9(3) . 2_655
O4 Be2 Be2 86.0(2) 5_655 2_655
O2 Be2 Be2 101.8(3) 9 2_655
O3 Be2 Be2 30.70(8) . 3_665
O4 Be2 Be2 86.0(2) . 3_665
O4 Be2 Be2 137.9(3) 5_655 3_665
O2 Be2 Be2 101.8(3) 9 3_665
Be2 Be2 Be2 60 2_655 3_665
O3 Be2 Sr1 120.7(4) . 13_544
O4 Be2 Sr1 54.3(2) . 13_544
O4 Be2 Sr1 54.3(2) 5_655 13_544
O2 Be2 Sr1 128.8(4) 9 13_544
Be2 Be2 Sr1 121.87(9) 2_655 13_544
Be2 Be2 Sr1 121.87(9) 3_665 13_544
O3 Be2 Sr1 91.3(3) . 9
O4 Be2 Sr1 148.4(3) . 9
O4 Be2 Sr1 85.32(19) 5_655 9
O2 Be2 Sr1 39.26(13) 9 9
Be2 Be2 Sr1 69.38(9) 2_655 9
Be2 Be2 Sr1 102.87(9) 3_665 9
Sr1 Be2 Sr1 133.74(13) 13_544 9
O3 Be2 Sr1 91.3(3) . 8
O4 Be2 Sr1 85.32(19) . 8
O4 Be2 Sr1 148.4(3) 5_655 8
O2 Be2 Sr1 39.26(13) 9 8
Be2 Be2 Sr1 102.87(9) 2_655 8
Be2 Be2 Sr1 69.38(9) 3_665 8
Sr1 Be2 Sr1 133.74(13) 13_544 8
Sr1 Be2 Sr1 70.18(13) 9 8
O4 B1 O4 123.7(6) 6 .
O4 B1 O2 118.0(3) 6 .
O4 B1 O2 118.0(3) . .
O4 B1 Sr1 145.0(3) 6 3
O4 B1 Sr1 67.2(2) . 3
O2 B1 Sr1 59.66(19) . 3
O4 B1 Sr1 67.2(2) 6 .
O4 B1 Sr1 145.0(3) . .
O2 B1 Sr1 59.66(19) . .
Sr1 B1 Sr1 86.36(15) 3 .
Be1 F1 Sr1 139.1(10) . 7_445
Be1 F1 Sr1 88.0(6) . 2
Sr1 F1 Sr1 112.97(10) 7_445 2
Be1 F1 Sr1 88.0(6) . 3
Sr1 F1 Sr1 112.98(10) 7_445 3
Sr1 F1 Sr1 112.27(16) 2 3
B1 O2 B2 119.7(5) . 14_544
B1 O2 Be2 119.7(5) . 14_544
B2 O2 Be2 0.0(5) 14_544 14_544
B1 O2 Sr1 94.1(2) . 3
B2 O2 Sr1 119.48(16) 14_544 3
Be2 O2 Sr1 119.48(16) 14_544 3
B1 O2 Sr1 94.1(2) . .
B2 O2 Sr1 119.48(16) 14_544 .
Be2 O2 Sr1 119.48(16) 14_544 .
Sr1 O2 Sr1 104.52(16) 3 .
B2 O3 Be2 0.000(6) 2_655 2_655
B2 O3 Be2 118.61(16) 2_655 .
Be2 O3 Be2 118.61(16) 2_655 .
B2 O3 B2 118.61(16) 2_655 3_665
Be2 O3 B2 118.61(16) 2_655 3_665
Be2 O3 B2 118.61(16) . 3_665
B2 O3 Be2 118.61(16) 2_655 3_665
Be2 O3 Be2 118.61(16) 2_655 3_665
Be2 O3 Be2 118.61(16) . 3_665
B2 O3 Be2 0.0(6) 3_665 3_665
B1 O4 Be2 122.0(4) . .
B1 O4 Sr1 123.5(3) . 13_544
Be2 O4 Sr1 97.3(2) . 13_544
B1 O4 Sr1 87.0(3) . 3
Be2 O4 Sr1 129.7(3) . 3
Sr1 O4 Sr1 97.96(9) 13_544 3

loop_
_geom_bond_atom_site_label_1
_geom_bond_atom_site_label_2
_geom_bond_distance
_geom_bond_site_symmetry_2
Sr1 O1 2.435(4) 13_554
Sr1 F1 2.435(4) 13_554
Sr1 O1 2.578(2) 3
Sr1 F1 2.578(2) 3
Sr1 O1 2.578(2) 2
Sr1 F1 2.578(2) 2
Sr1 O4 2.649(3) 11
Sr1 O4 2.649(3) 7_455
Sr1 O2 2.707(3) 2
Sr1 O2 2.707(3) .
Sr1 O4 2.888(3) 2
Sr1 O4 2.888(3) 6
Be1 F1 1.490(5) .
Be1 O1 1.490(5) 2
Be1 F1 1.490(5) 2
Be1 O1 1.490(5) 3
Be1 F1 1.490(5) 3
Be1 Sr1 2.932(14) 2
Be1 Sr1 2.932(14) 3
Be1 Sr1 3.693(9) 8
Be1 Sr1 3.693(9) 7_445
Be1 Sr1 3.693(9) 9_455
Be2 O3 1.525(6) .
Be2 O4 1.550(5) .
Be2 O4 1.550(5) 5_655
Be2 O2 1.551(8) 9
Be2 Be2 2.622(11) 2_655
Be2 Be2 2.622(11) 3_665
Be2 Sr1 3.234(7) 13_544
Be2 Sr1 3.723(6) 9
Be2 Sr1 3.723(6) 8
B1 O4 1.364(4) 6
B1 O4 1.364(4) .
B1 O2 1.385(8) .
B1 Sr1 3.128(4) 3
F1 Sr1 2.435(4) 7_445
F1 Sr1 2.578(2) 2
F1 Sr1 2.578(2) 3
O2 B2 1.551(8) 14_544
O2 Be2 1.551(8) 14_544
O2 Sr1 2.707(3) 3
O3 B2 1.525(7) 2_655
O3 Be2 1.525(7) 2_655
O3 B2 1.525(6) 3_665
O3 Be2 1.525(6) 3_665
O4 Sr1 2.649(3) 13_544
O4 Sr1 2.888(3) 3
